data_2021162
loop_
_publ_author_name
'Purushothaman, Gayathri'
'Thiruvenkatam, Vijay'

_publ_section_title
;
 Qualitative and quantitative analysis of intermolecular interactions in
 xanthenedione derivatives
;
_journal_coeditor_code RH3005
_journal_issue 7
_journal_name_full 'Acta Crystallographica Section C'
_journal_page_first
;
;
_journal_paper_doi 10.1107/S205322961800832X
_journal_volume 74
_journal_year 2018
_chemical_formula_iupac 'C23 H26 O4'
_chemical_formula_moiety 'C23 H26 O4'
_chemical_formula_structural 'C23 H26 O4'
_chemical_formula_sum 'C23 H26 O4'
_chemical_formula_weight 366.44
_chemical_name_common Xanthenedione
_chemical_name_systematic
9-(3-Hydroxyphenyl)-3,3,6,6-tetramethyl-3,4,5,6,7,9-hexahydro-1<i>H</i>-xanthene-1,8(2<i>H</i>)-dione
_space_group_IT_number 14
_symmetry_cell_setting monoclinic
_symmetry_space_group_name_Hall '-P 2ybc'
_symmetry_space_group_name_H-M 'P 1 21/c 1'
_atom_sites_solution_hydrogens geom
_atom_sites_solution_primary direct
_atom_sites_solution_secondary difmap
_audit_creation_method 'WinGX routine CIF_UPDATE'
_cell_angle_alpha 90
_cell_angle_beta 95.289(9)
_cell_angle_gamma 90
_cell_formula_units_Z 4
_cell_length_a 12.251(6)
_cell_length_b 14.971(8)
_cell_length_c 10.868(6)
_cell_measurement_reflns_used 4016
_cell_measurement_temperature 290(2)
_cell_measurement_theta_max 25.26
_cell_measurement_theta_min 2.15
_cell_volume 1984.8(18)
_computing_cell_refinement
;
SAINT (Bruker, 2004)
;
_computing_data_collection
;
SMART (Bruker, 2004)
;
_computing_data_reduction
;
SAINT (Bruker, 2004)
;
_computing_molecular_graphics
;
ORTEP-3 for Windows (Farrugia, 2012) and CAMERON (Watkin <i>et al.</i>,
1996)
;
_computing_publication_material
;
PLATON (Spek, 2009)
;
_computing_structure_refinement
;
SHELXL97 (Sheldrick, 2008)
;
_computing_structure_solution
;
SHELXS97 (Sheldrick, 2008)
;
_diffrn_ambient_temperature 290(2)
_diffrn_measured_fraction_theta_full 0.999
_diffrn_measured_fraction_theta_max 0.999
_diffrn_measurement_device_type 'Bruker SMART APEX CCD area-detector'
_diffrn_measurement_method '\f and \w scans'
_diffrn_radiation_monochromator graphite
_diffrn_radiation_type MoK\a
_diffrn_radiation_wavelength 0.71073
_diffrn_reflns_av_R_equivalents 0.0233
_diffrn_reflns_limit_h_max 14
_diffrn_reflns_limit_h_min -12
_diffrn_reflns_limit_k_max 18
_diffrn_reflns_limit_k_min -17
_diffrn_reflns_limit_l_max 13
_diffrn_reflns_limit_l_min -13
_diffrn_reflns_number 14287
_diffrn_reflns_theta_full 25.5
_diffrn_reflns_theta_max 25.5
_diffrn_reflns_theta_min 2.15
_diffrn_standards_number 0
_exptl_absorpt_coefficient_mu 0.083
_exptl_absorpt_correction_T_max 0.9716
_exptl_absorpt_correction_T_min 0.915515
_exptl_absorpt_correction_type multi-scan
_exptl_absorpt_process_details
;
(SADABS; Bruker, 2004)
;
_exptl_crystal_colour colourless
_exptl_crystal_density_diffrn 1.226
_exptl_crystal_density_method 'Not Measured'
_exptl_crystal_description prism
_exptl_crystal_F_000 784
_exptl_crystal_size_max 0.45
_exptl_crystal_size_mid 0.4
_exptl_crystal_size_min 0.35
_refine_diff_density_max 0.161
_refine_diff_density_min -0.119
_refine_ls_extinction_method none
_refine_ls_goodness_of_fit_ref 1.044
_refine_ls_hydrogen_treatment constr
_refine_ls_matrix_type full
_refine_ls_number_parameters 249
_refine_ls_number_reflns 3691
_refine_ls_number_restraints 0
_refine_ls_restrained_S_all 1.044
_refine_ls_R_factor_all 0.065
_refine_ls_R_factor_gt 0.0445
_refine_ls_shift/su_max 0.001
_refine_ls_shift/su_mean 0
_refine_ls_structure_factor_coef Fsqd
_refine_ls_weighting_details 'calc w=1/[\s^2^(Fo^2^)+(0.0548P)^2^+0.3647P] where P=(Fo^2^+2Fc^2^)/3'
_refine_ls_weighting_scheme calc
_refine_ls_wR_factor_gt 0.1091
_refine_ls_wR_factor_ref 0.118
_reflns_number_gt 2764
_reflns_number_total 3691
_reflns_threshold_expression >2sigma(I)
_cod_data_source_file rh3005sup1.cif
_cod_data_source_block C1
_cod_original_sg_symbol_H-M 'P 21/c'
_cod_database_code 2021162

loop_
_symmetry_equiv_pos_as_xyz
x,y,z
-x,1/2+y,1/2-z
-x,-y,-z
x,1/2-y,1/2+z

loop_
_atom_site_aniso_label
_atom_site_aniso_U_11
_atom_site_aniso_U_22
_atom_site_aniso_U_33
_atom_site_aniso_U_12
_atom_site_aniso_U_13
_atom_site_aniso_U_23
O1 0.0541(7) 0.0458(7) 0.0400(6) 0.0091(5) -0.0053(5) -0.0062(5)
O2 0.0662(9) 0.0573(8) 0.0722(9) -0.0049(7) -0.0074(7) -0.0218(7)
O3 0.0523(8) 0.0882(10) 0.0599(8) 0.0041(7) -0.0125(6) 0.0005(7)
O4 0.0705(10) 0.1409(15) 0.0380(7) -0.0248(10) 0.0031(6) -0.0011(8)
C1 0.0408(9) 0.0618(11) 0.0455(9) -0.0010(9) 0.0036(8) 0.0100(8)
C2 0.0570(12) 0.0796(14) 0.0555(11) 0.0256(11) 0.0090(9) 0.0094(10)
C3 0.0738(13) 0.0556(11) 0.0496(10) 0.0213(10) 0.0080(9) 0.0005(9)
C4 0.0627(12) 0.0564(11) 0.0432(9) 0.0127(9) 0.0056(8) -0.0042(8)
C5 0.0560(10) 0.0510(10) 0.0410(9) 0.0074(9) 0.0018(8) 0.0023(8)
C6 0.0517(10) 0.0504(10) 0.0477(9) 0.0088(8) 0.0015(8) -0.0007(8)
C7 0.0625(12) 0.0427(9) 0.0627(11) 0.0048(9) 0.0095(9) -0.0010(9)
C8 0.0427(10) 0.0454(10) 0.0526(10) -0.0094(8) 0.0061(8) -0.0079(8)
C9 0.0375(9) 0.0461(9) 0.0410(8) -0.0081(7) -0.0005(7) -0.0036(7)
C10 0.0397(9) 0.0464(9) 0.0400(8) -0.0021(7) 0.0044(7) 0.0022(7)
C11 0.0442(9) 0.0465(9) 0.0397(8) 0.0053(8) 0.0045(7) 0.0037(7)
C12 0.0446(9) 0.0403(9) 0.0392(8) 0.0015(7) 0.0061(7) 0.0004(7)
C13 0.0397(9) 0.0413(9) 0.0402(8) -0.0051(7) 0.0045(7) 0.0001(7)
C14 0.1176(19) 0.0582(12) 0.0721(14) -0.0074(13) 0.0067(13) 0.0052(11)
C15 0.138(2) 0.0953(19) 0.0765(15) 0.0665(18) 0.0033(15) -0.0125(14)
C16 0.0508(11) 0.0818(14) 0.0614(11) -0.0004(10) 0.0048(9) -0.0098(10)
C17 0.0822(15) 0.0727(14) 0.0667(12) 0.0315(12) -0.0036(11) 0.0041(11)
C18 0.0426(9) 0.0403(9) 0.0399(8) -0.0025(7) 0.0017(7) -0.0033(7)
C19 0.0399(9) 0.0500(10) 0.0454(9) -0.0070(8) -0.0016(7) -0.0043(8)
C20 0.0526(11) 0.0611(11) 0.0385(9) -0.0022(9) 0.0015(8) -0.0008(8)
C21 0.0577(12) 0.0703(12) 0.0519(10) -0.0154(10) 0.0128(9) 0.0014(9)
C22 0.0579(12) 0.0850(15) 0.0613(12) -0.0319(11) 0.0049(10) -0.0076(10)
C23 0.0585(12) 0.0747(13) 0.0447(9) -0.0258(10) 0.0011(8) -0.0078(9)

loop_
_atom_site_type_symbol
_atom_site_label
_atom_site_fract_x
_atom_site_fract_y
_atom_site_fract_z
_atom_site_U_iso_or_equiv
_atom_site_thermal_displace_type
_atom_site_occupancy
O O1 0.24218(9) -0.01076(7) -0.03813(9) 0.0472(4) Uani 1.000
O O2 0.27353(11) 0.22940(9) 0.24038(13) 0.0661(5) Uani 1.000
O O3 0.51822(10) -0.04768(10) 0.28494(12) 0.0679(5) Uani 1.000
O O4 0.26677(12) 0.01754(13) 0.64481(11) 0.0833(6) Uani 1.000
C C1 0.47075(14) -0.07429(12) 0.18810(16) 0.0494(6) Uani 1.000
C C2 0.51161(16) -0.15203(14) 0.11931(18) 0.0638(7) Uani 1.000
C C3 0.42330(17) -0.20228(13) 0.03960(16) 0.0595(7) Uani 1.000
C C4 0.36050(16) -0.13494(12) -0.04452(15) 0.0541(6) Uani 1.000
C C5 0.13847(15) 0.11957(12) -0.08664(15) 0.0495(6) Uani 1.000
C C6 0.07690(14) 0.19405(12) -0.02600(15) 0.0501(6) Uani 1.000
C C7 0.16144(16) 0.24980(12) 0.05197(17) 0.0557(6) Uani 1.000
C C8 0.23380(14) 0.19717(11) 0.14353(16) 0.0468(6) Uani 1.000
C C9 0.32854(13) 0.04883(11) 0.20318(14) 0.0418(5) Uani 1.000
C C10 0.37336(13) -0.02797(11) 0.13432(14) 0.0420(5) Uani 1.000
C C11 0.32757(13) -0.05521(11) 0.02472(14) 0.0434(5) Uani 1.000
C C12 0.21654(13) 0.07274(11) 0.00335(14) 0.0412(5) Uani 1.000
C C13 0.25886(13) 0.10469(10) 0.11185(14) 0.0404(5) Uani 1.000
C C14 0.3450(2) -0.24935(15) 0.1196(2) 0.0828(9) Uani 1.000
C C15 0.4761(3) -0.27194(18) -0.0394(2) 0.1037(10) Uani 1.000
C C16 -0.00665(16) 0.15491(15) 0.05415(18) 0.0647(7) Uani 1.000
C C17 0.01719(19) 0.25238(15) -0.1258(2) 0.0745(8) Uani 1.000
C C18 0.26309(13) 0.01598(10) 0.30783(14) 0.0411(5) Uani 1.000
C C19 0.29942(13) 0.03028(11) 0.42995(15) 0.0454(5) Uani 1.000
C C20 0.23767(15) 0.00288(13) 0.52342(15) 0.0509(6) Uani 1.000
C C21 0.13945(16) -0.03982(13) 0.49475(17) 0.0595(7) Uani 1.000
C C22 0.10358(17) -0.05465(15) 0.37370(18) 0.0681(8) Uani 1.000
C C23 0.16483(15) -0.02735(13) 0.28047(16) 0.0595(7) Uani 1.000
H H2A 0.54777 -0.19340 0.17849 0.0766 Uiso 1.000
H H2B 0.56608 -0.13080 0.06688 0.0766 Uiso 1.000
H H4 0.33203 0.03047 0.65478 0.1249 Uiso 1.000
H H4A 0.29549 -0.16329 -0.08469 0.0648 Uiso 1.000
H H4B 0.40601 -0.11615 -0.10826 0.0648 Uiso 1.000
H H5A 0.08603 0.07684 -0.12430 0.0594 Uiso 1.000
H H5B 0.17815 0.14487 -0.15157 0.0594 Uiso 1.000
H H7A 0.12329 0.29472 0.09600 0.0669 Uiso 1.000
H H7B 0.20702 0.28072 -0.00276 0.0669 Uiso 1.000
H H9 0.38997 0.08526 0.23885 0.0501 Uiso 1.000
H H14A 0.31027 -0.20592 0.16808 0.1241 Uiso 1.000
H H14B 0.38517 -0.29100 0.17353 0.1241 Uiso 1.000
H H14C 0.29011 -0.28073 0.06762 0.1241 Uiso 1.000
H H15A 0.52230 -0.24245 -0.09351 0.1552 Uiso 1.000
H H15B 0.51933 -0.31248 0.01337 0.1552 Uiso 1.000
H H15C 0.41988 -0.30456 -0.08767 0.1552 Uiso 1.000
H H16A -0.04445 0.20247 0.09159 0.0970 Uiso 1.000
H H16B 0.03025 0.11829 0.11750 0.0970 Uiso 1.000
H H16C -0.05849 0.11928 0.00395 0.0970 Uiso 1.000
H H17A -0.02523 0.29676 -0.08776 0.1118 Uiso 1.000
H H17B -0.03056 0.21586 -0.17972 0.1118 Uiso 1.000
H H17C 0.06978 0.28124 -0.17264 0.1118 Uiso 1.000
H H19 0.36624 0.05869 0.44982 0.0545 Uiso 1.000
H H21 0.09768 -0.05849 0.55721 0.0714 Uiso 1.000
H H22 0.03703 -0.08350 0.35403 0.0817 Uiso 1.000
H H23 0.13961 -0.03829 0.19851 0.0714 Uiso 1.000

loop_
_atom_type_symbol
_atom_type_description
_atom_type_scat_dispersion_real
_atom_type_scat_dispersion_imag
_atom_type_scat_source
O O 0.0106 0.006 'International Tables Vol C Tables 4.2.6.8 and 6.1.1.4'
H H 0 0 'International Tables Vol C Tables 4.2.6.8 and 6.1.1.4'
C C 0.0033 0.0016 'International Tables Vol C Tables 4.2.6.8 and 6.1.1.4'

loop_
_geom_angle_atom_site_label_1
_geom_angle_atom_site_label_2
_geom_angle_atom_site_label_3
_geom_angle
_geom_angle_publ_flag
C11 O1 C12 117.76(12) yes
C20 O4 H4 109.00 no
O3 C1 C2 122.03(16) yes
C2 C1 C10 118.05(15) no
O3 C1 C10 119.89(16) yes
C1 C2 C3 114.62(16) no
C2 C3 C4 107.95(16) no
C2 C3 C14 110.82(16) no
C4 C3 C14 109.81(17) no
C4 C3 C15 109.31(15) no
C2 C3 C15 109.9(2) no
C14 C3 C15 108.98(18) no
C3 C4 C11 111.95(14) no
C6 C5 C12 112.03(14) no
C5 C6 C7 107.57(14) no
C5 C6 C17 109.52(14) no
C7 C6 C16 110.55(14) no
C5 C6 C16 110.52(15) no
C16 C6 C17 108.89(16) no
C7 C6 C17 109.78(16) no
C6 C7 C8 114.34(15) no
O2 C8 C13 120.10(15) yes
C7 C8 C13 117.75(15) no
O2 C8 C7 122.13(16) yes
C10 C9 C18 111.37(13) no
C13 C9 C18 111.40(13) no
C10 C9 C13 107.95(13) no
C1 C10 C11 118.37(15) no
C9 C10 C11 122.41(15) no
C1 C10 C9 119.22(14) no
O1 C11 C4 111.62(13) yes
C4 C11 C10 125.91(15) no
O1 C11 C10 122.46(15) yes
O1 C12 C5 111.55(13) yes
C5 C12 C13 126.14(15) no
O1 C12 C13 122.31(14) yes
C8 C13 C12 118.30(15) no
C9 C13 C12 122.41(14) no
C8 C13 C9 119.28(14) no
C9 C18 C23 119.90(14) no
C19 C18 C23 118.70(15) no
C9 C18 C19 121.39(14) no
C18 C19 C20 120.76(15) no
O4 C20 C21 116.34(16) yes
C19 C20 C21 119.91(16) no
O4 C20 C19 123.73(17) yes
C20 C21 C22 119.45(18) no
C21 C22 C23 120.76(19) no
C18 C23 C22 120.41(17) no
C1 C2 H2A 109.00 no
C1 C2 H2B 109.00 no
C3 C2 H2A 109.00 no
C3 C2 H2B 109.00 no
H2A C2 H2B 108.00 no
C3 C4 H4A 109.00 no
C3 C4 H4B 109.00 no
C11 C4 H4A 109.00 no
C11 C4 H4B 109.00 no
H4A C4 H4B 108.00 no
C6 C5 H5A 109.00 no
C6 C5 H5B 109.00 no
C12 C5 H5A 109.00 no
C12 C5 H5B 109.00 no
H5A C5 H5B 108.00 no
C6 C7 H7A 109.00 no
C6 C7 H7B 109.00 no
C8 C7 H7A 109.00 no
C8 C7 H7B 109.00 no
H7A C7 H7B 108.00 no
C10 C9 H9 109.00 no
C13 C9 H9 109.00 no
C18 C9 H9 109.00 no
C3 C14 H14A 109.00 no
C3 C14 H14B 110.00 no
C3 C14 H14C 110.00 no
H14A C14 H14B 109.00 no
H14A C14 H14C 109.00 no
H14B C14 H14C 109.00 no
C3 C15 H15A 109.00 no
C3 C15 H15B 110.00 no
C3 C15 H15C 110.00 no
H15A C15 H15B 109.00 no
H15A C15 H15C 109.00 no
H15B C15 H15C 109.00 no
C6 C16 H16A 109.00 no
C6 C16 H16B 109.00 no
C6 C16 H16C 109.00 no
H16A C16 H16B 109.00 no
H16A C16 H16C 109.00 no
H16B C16 H16C 109.00 no
C6 C17 H17A 109.00 no
C6 C17 H17B 109.00 no
C6 C17 H17C 109.00 no
H17A C17 H17B 109.00 no
H17A C17 H17C 109.00 no
H17B C17 H17C 109.00 no
C18 C19 H19 120.00 no
C20 C19 H19 120.00 no
C20 C21 H21 120.00 no
C22 C21 H21 120.00 no
C21 C22 H22 120.00 no
C23 C22 H22 120.00 no
C18 C23 H23 120.00 no
C22 C23 H23 120.00 no

loop_
_geom_bond_atom_site_label_1
_geom_bond_atom_site_label_2
_geom_bond_distance
_geom_bond_publ_flag
O1 C11 1.368(2) yes
O1 C12 1.375(2) yes
O2 C8 1.218(2) yes
O3 C1 1.221(2) yes
O4 C20 1.352(2) yes
O4 H4 0.8200 no
C1 C10 1.455(2) no
C1 C2 1.494(3) no
C2 C3 1.521(3) no
C3 C14 1.525(3) no
C3 C15 1.532(4) no
C3 C4 1.521(3) no
C4 C11 1.487(3) no
C5 C12 1.480(2) no
C5 C6 1.529(3) no
C6 C7 1.525(3) no
C6 C17 1.526(3) no
C6 C16 1.521(3) no
C7 C8 1.495(3) no
C8 C13 1.466(2) no
C9 C10 1.503(2) no
C9 C18 1.532(2) no
C9 C13 1.502(2) no
C10 C11 1.333(2) no
C12 C13 1.332(2) no
C18 C23 1.376(3) no
C18 C19 1.377(2) no
C19 C20 1.384(2) no
C20 C21 1.373(3) no
C21 C22 1.366(3) no
C22 C23 1.377(3) no
C2 H2A 0.9700 no
C2 H2B 0.9700 no
C4 H4A 0.9700 no
C4 H4B 0.9700 no
C5 H5A 0.9700 no
C5 H5B 0.9700 no
C7 H7A 0.9700 no
C7 H7B 0.9700 no
C9 H9 0.9800 no
C14 H14A 0.9600 no
C14 H14B 0.9600 no
C14 H14C 0.9600 no
C15 H15A 0.9600 no
C15 H15B 0.9600 no
C15 H15C 0.9600 no
C16 H16A 0.9600 no
C16 H16B 0.9600 no
C16 H16C 0.9600 no
C17 H17A 0.9600 no
C17 H17B 0.9600 no
C17 H17C 0.9600 no
C19 H19 0.9300 no
C21 H21 0.9300 no
C22 H22 0.9300 no
C23 H23 0.9300 no

loop_
_geom_contact_atom_site_label_1
_geom_contact_atom_site_label_2
_geom_contact_distance
_geom_contact_site_symmetry_2
_geom_contact_publ_flag
O2 C2 3.415(3) 2_655 no
O2 C18 3.283(3) . no
O3 O4 2.712(2) 3_656 no
O3 C18 3.299(3) . no
O3 C15 3.374(3) 4_545 no
O4 O3 2.712(2) 3_656 no
O1 H16C 2.8300 3_555 no
O2 H17C 2.7500 4_555 no
O2 H2A 2.5600 2_655 no
O2 H9 2.5900 . no
O2 H5B 2.5600 4_555 no
O3 H4 1.9100 3_656 no
O3 H9 2.5600 . no
C2 O2 3.415(3) 2_645 no
C10 C14 3.335(3) . no
C11 C23 3.591(3) . no
C12 C23 3.474(3) . no
C13 C16 3.341(3) . no
C14 C10 3.335(3) . no
C15 O3 3.374(3) 4_544 no
C16 C13 3.341(3) . no
C18 O3 3.299(3) . no
C18 O2 3.283(3) . no
C23 C12 3.474(3) . no
C23 C11 3.591(3) . no
C1 H4 2.9000 3_656 no
C1 H14A 2.7800 . no
C8 H17C 2.9800 4_555 no
C8 H16B 2.7500 . no
C10 H23 3.0100 . no
C10 H14A 2.8100 . no
C11 H14A 2.7600 . no
C12 H23 2.9200 . no
C12 H16B 2.7800 . no
C12 H2B 2.9700 3_655 no
C13 H23 2.8000 . no
C13 H2B 3.0500 3_655 no
C13 H16B 2.8100 . no
C21 H17A 3.0400 2_545 no
H2A H14B 2.4700 . no
H2A H15B 2.5300 . no
H2A O2 2.5600 2_645 no
H2B H15A 2.4400 . no
H2B C12 2.9700 3_655 no
H2B C13 3.0500 3_655 no
H4 H19 2.3400 . no
H4 O3 1.9100 3_656 no
H4 C1 2.9000 3_656 no
H4A H14C 2.4200 . no
H4B H15A 2.3600 . no
H5A H16C 2.4400 . no
H5A H17B 2.5600 . no
H5B H17C 2.4300 . no
H5B O2 2.5600 4_554 no
H7A H16A 2.4700 . no
H7A H17A 2.5700 . no
H7B H17C 2.3800 . no
H9 O2 2.5900 . no
H9 O3 2.5600 . no
H9 H19 2.3700 . no
H14A C1 2.7800 . no
H14A C10 2.8100 . no
H14A C11 2.7600 . no
H14B H2A 2.4700 . no
H14B H15B 2.5200 . no
H14C H4A 2.4200 . no
H14C H15C 2.4500 . no
H15A H2B 2.4400 . no
H15A H4B 2.3600 . no
H15B H2A 2.5300 . no
H15B H14B 2.5200 . no
H15B H19 2.4000 2_645 no
H15C H14C 2.4500 . no
H16A H7A 2.4700 . no
H16A H17A 2.4400 . no
H16B C8 2.7500 . no
H16B C12 2.7800 . no
H16B C13 2.8100 . no
H16C H5A 2.4400 . no
H16C H17B 2.5100 . no
H16C O1 2.8300 3_555 no
H17A H7A 2.5700 . no
H17A H16A 2.4400 . no
H17A C21 3.0400 2_555 no
H17A H21 2.3800 2_555 no
H17B H5A 2.5600 . no
H17B H16C 2.5100 . no
H17C H5B 2.4300 . no
H17C H7B 2.3800 . no
H17C O2 2.7500 4_554 no
H17C C8 2.9800 4_554 no
H19 H4 2.3400 . no
H19 H9 2.3700 . no
H19 H15B 2.4000 2_655 no
H21 H17A 2.3800 2_545 no
H23 C10 3.0100 . no
H23 C12 2.9200 . no
H23 C13 2.8000 . no

loop_
_geom_hbond_atom_site_label_D
_geom_hbond_atom_site_label_H
_geom_hbond_atom_site_label_A
_geom_hbond_site_symmetry_A
_geom_hbond_distance_DH
_geom_hbond_distance_HA
_geom_hbond_distance_DA
_geom_hbond_angle_DHA
_geom_hbond_publ_flag
O4 H4 O3 3_656 0.8200 1.9100 2.712(2) 166.00 yes
C2 H2A O2 2_645 0.9700 2.5600 3.415(3) 147.00 yes
C5 H5B O2 4_554 0.9700 2.5600 3.458(3) 154.00 yes

loop_
_geom_torsion_atom_site_label_1
_geom_torsion_atom_site_label_2
_geom_torsion_atom_site_label_3
_geom_torsion_atom_site_label_4
_geom_torsion
_geom_torsion_publ_flag
C12 O1 C11 C4 -168.18(13) no
C12 O1 C11 C10 11.7(2) no
C11 O1 C12 C5 168.67(13) no
C11 O1 C12 C13 -11.3(2) no
O3 C1 C2 C3 153.25(17) no
C10 C1 C2 C3 -28.8(2) no
O3 C1 C10 C9 -3.8(2) no
O3 C1 C10 C11 175.80(16) no
C2 C1 C10 C9 178.29(15) no
C2 C1 C10 C11 -2.2(2) no
C1 C2 C3 C4 53.2(2) no
C1 C2 C3 C14 -67.1(2) no
C1 C2 C3 C15 172.36(17) no
C2 C3 C4 C11 -48.2(2) no
C14 C3 C4 C11 72.8(2) no
C15 C3 C4 C11 -167.72(19) no
C3 C4 C11 O1 -159.12(15) no
C3 C4 C11 C10 21.0(2) no
C12 C5 C6 C7 48.50(19) no
C12 C5 C6 C16 -72.27(19) no
C12 C5 C6 C17 167.77(15) no
C6 C5 C12 O1 158.67(14) no
C6 C5 C12 C13 -21.4(2) no
C5 C6 C7 C8 -54.23(19) no
C16 C6 C7 C8 66.5(2) no
C17 C6 C7 C8 -173.33(16) no
C6 C7 C8 O2 -150.99(17) no
C6 C7 C8 C13 30.7(2) no
O2 C8 C13 C9 3.5(2) no
O2 C8 C13 C12 -177.95(16) no
C7 C8 C13 C9 -178.18(15) no
C7 C8 C13 C12 0.4(2) no
C13 C9 C10 C1 159.00(14) no
C13 C9 C10 C11 -20.5(2) no
C18 C9 C10 C1 -78.42(18) no
C18 C9 C10 C11 102.04(18) no
C10 C9 C13 C8 -160.59(14) no
C10 C9 C13 C12 20.9(2) no
C18 C9 C13 C8 76.84(18) no
C18 C9 C13 C12 -101.65(18) no
C10 C9 C18 C19 112.84(17) no
C10 C9 C18 C23 -68.39(19) no
C13 C9 C18 C19 -126.58(16) no
C13 C9 C18 C23 52.2(2) no
C1 C10 C11 O1 -173.84(14) no
C1 C10 C11 C4 6.0(3) no
C9 C10 C11 O1 5.7(2) no
C9 C10 C11 C4 -174.43(16) no
O1 C12 C13 C8 174.99(14) no
O1 C12 C13 C9 -6.5(2) no
C5 C12 C13 C8 -5.0(3) no
C5 C12 C13 C9 173.52(15) no
C9 C18 C19 C20 177.82(16) no
C23 C18 C19 C20 -1.0(3) no
C9 C18 C23 C22 -177.92(17) no
C19 C18 C23 C22 0.9(3) no
C18 C19 C20 O4 -177.67(17) no
C18 C19 C20 C21 0.6(3) no
O4 C20 C21 C22 178.26(19) no
C19 C20 C21 C22 -0.1(3) no
C20 C21 C22 C23 0.1(3) no
C21 C22 C23 C18 -0.5(3) no

_cod_database_fobs_code 2021162
